data_7029687
loop_
_publ_author_name
'Ma, Jing'
'Zhao, Ke-Qing'
'Walton, Mark J.'
'Wright, Joseph A.'
'Frese, Josef W. A.'
'Elsegood, Mark R. J.'
'Xing, Qifeng'
'Sun, Wen-Hua'
'Redshaw, Carl'

_publ_section_title
;
 Vanadyl complexes bearing bi-dentate phenoxyimine ligands: synthesis,
 structural studies and ethylene polymerization capability.
;
_journal_issue 22
_journal_name_full 'Dalton transactions (Cambridge, England : 2003)'
_journal_page_first 8300
_journal_page_last 8310
_journal_paper_doi 10.1039/c4dt00021h
_journal_volume 43
_journal_year 2014
_chemical_formula_moiety 'C44 H56 N2 O5 V, 2(C2 H3 N)'
_chemical_formula_sum 'C48 H62 N4 O5 V'
_chemical_formula_weight 825.96
_chemical_name_systematic
;
 ?
;
_space_group_IT_number 14
_symmetry_cell_setting monoclinic
_symmetry_Int_Tables_number 14
_symmetry_space_group_name_Hall '-P 2yn'
_symmetry_space_group_name_H-M 'P 1 21/n 1'
_atom_sites_solution_hydrogens geom
_atom_sites_solution_primary direct
_atom_sites_solution_secondary difmap
_audit_creation_method SHELXL-97
_cell_angle_alpha 90.00
_cell_angle_beta 95.87(3)
_cell_angle_gamma 90.00
_cell_formula_units_Z 4
_cell_length_a 17.946(4)
_cell_length_b 9.2015(18)
_cell_length_c 28.165(6)
_cell_measurement_reflns_used 25257
_cell_measurement_temperature 173(2)
_cell_measurement_theta_max 25.00
_cell_measurement_theta_min 1.29
_cell_volume 4626.5(17)
_computing_cell_refinement 'CrystalClear (Rigaku Inc., 2007)'
_computing_data_collection 'CrystalClear (Rigaku Inc., 2007)'
_computing_data_reduction 'CrystalClear (Rigaku Inc., 2007)'
_computing_molecular_graphics 'CAMERON (Watkin <i>et al</i>, 1993)'
_computing_publication_material 'SHELX97 (Sheldrick, 1997)'
_computing_structure_refinement 'SHELXL-97 (Sheldrick, 1997)'
_computing_structure_solution 'SHELXS-97 (Sheldrick, 1990)'
_diffrn_ambient_temperature 173(2)
_diffrn_measured_fraction_theta_full 0.994
_diffrn_measured_fraction_theta_max 0.994
_diffrn_measurement_device_type 'Saturn724+ CCD'
_diffrn_measurement_method '\w scans at fixed \c = 45\%'
_diffrn_radiation_monochromator graphite
_diffrn_radiation_source 'fine-focus sealed tube'
_diffrn_radiation_type MoK\a
_diffrn_radiation_wavelength 0.71073
_diffrn_reflns_av_R_equivalents 0.0639
_diffrn_reflns_av_unetI/netI 0.0651
_diffrn_reflns_limit_h_max 20
_diffrn_reflns_limit_h_min -21
_diffrn_reflns_limit_k_max 10
_diffrn_reflns_limit_k_min -10
_diffrn_reflns_limit_l_max 33
_diffrn_reflns_limit_l_min -33
_diffrn_reflns_number 25257
_diffrn_reflns_theta_full 25.00
_diffrn_reflns_theta_max 25.00
_diffrn_reflns_theta_min 1.29
_diffrn_standards_decay_% none
_diffrn_standards_interval_count none
_diffrn_standards_interval_time none
_diffrn_standards_number none
_exptl_absorpt_coefficient_mu 0.262
_exptl_absorpt_correction_T_max 1.0000
_exptl_absorpt_correction_T_min 0.6000
_exptl_absorpt_correction_type empirical
_exptl_absorpt_process_details 'SADABS (Sheldrick, 1996)'
_exptl_crystal_colour green
_exptl_crystal_density_diffrn 1.186
_exptl_crystal_density_method 'not measured'
_exptl_crystal_description plate
_exptl_crystal_F_000 1764
_exptl_crystal_size_max 0.30
_exptl_crystal_size_mid 0.27
_exptl_crystal_size_min 0.05
_refine_diff_density_max 0.714
_refine_diff_density_min -0.773
_refine_diff_density_rms 0.205
_refine_ls_extinction_method none
_refine_ls_goodness_of_fit_ref 1.218
_refine_ls_hydrogen_treatment constr
_refine_ls_matrix_type full
_refine_ls_number_parameters 570
_refine_ls_number_reflns 8083
_refine_ls_number_restraints 762
_refine_ls_restrained_S_all 1.180
_refine_ls_R_factor_gt 0.0830
_refine_ls_shift/su_max 0.010
_refine_ls_shift/su_mean 0.000
_refine_ls_structure_factor_coef Fsqd
_refine_ls_weighting_details 'calc w=1/[\s^2^(Fo^2^)+(0.1449P)^2^+3.5934P] where P=(Fo^2^+2Fc^2^)/3'
_refine_ls_weighting_scheme calc
_refine_ls_wR_factor_gt 0.2311
_refine_ls_wR_factor_ref 0.2740
_reflns_number_gt 6683
_reflns_number_total 8083
_reflns_threshold_expression >2sigma(I)
_cod_data_source_file c4dt00021h2.cif
_cod_data_source_block 1.2MeCN
_cod_depositor_comments 'Adding full bibliography for 7029687--7029699.cif.'
_cod_original_cell_volume 4626.6(16)
_cod_original_sg_symbol_H-M 'P 21/n'
_cod_database_code 7029687
_refine_ls_r_factor_ref 0.1114

loop_
_symmetry_equiv_pos_as_xyz
'x, y, z'
'-x+1/2, y+1/2, -z+1/2'
'-x, -y, -z'
'x-1/2, -y-1/2, z-1/2'

loop_
_atom_site_label
_atom_site_type_symbol
_atom_site_fract_x
_atom_site_fract_y
_atom_site_fract_z
_atom_site_U_iso_or_equiv
_atom_site_adp_type
_atom_site_occupancy
_atom_site_symmetry_multiplicity
_atom_site_calc_flag
_atom_site_refinement_flags
_atom_site_disorder_assembly
_atom_site_disorder_group
V1 V 0.98187(4) 0.30488(8) 0.19511(2) 0.0254(2) Uani 1 1 d U . .
O1 O 1.03434(18) 0.1819(4) 0.17635(13) 0.0432(8) Uani 1 1 d U . .
C11 C 0.9436(3) 0.3053(5) 0.35951(15) 0.0348(10) Uani 1 1 d U . .
O3 O 0.98212(16) 0.3291(3) 0.26224(10) 0.0291(7) Uani 1 1 d U . .
O5 O 1.10154(19) 0.7564(4) 0.17640(12) 0.0408(8) Uani 1 1 d U . .
C20 C 1.1385(3) 0.6927(6) 0.09855(17) 0.0416(11) Uani 1 1 d U . .
H20 H 1.1493 0.7910 0.0916 0.050 Uiso 1 1 calc R . .
N2 N 1.06633(19) 0.4686(4) 0.19612(12) 0.0280(8) Uani 1 1 d U . .
N1 N 0.88944(19) 0.1603(4) 0.19613(11) 0.0256(7) Uani 1 1 d U . .
C25 C 0.9099(3) -0.1917(5) 0.29287(19) 0.0471(12) Uani 1 1 d U . .
H25 H 0.9160 -0.2678 0.3157 0.057 Uiso 1 1 calc R . .
C32 C 0.7175(2) 0.3511(5) 0.06500(15) 0.0318(9) Uani 1 1 d U A .
C31 C 0.7441(2) 0.2505(5) 0.09909(14) 0.0284(9) Uani 1 1 d U . .
H31 H 0.7166 0.1636 0.1026 0.034 Uiso 1 1 calc R . .
O4 O 0.77297(17) 0.0885(4) 0.24999(11) 0.0399(8) Uani 1 1 d U . .
C8 C 1.0214(2) 0.4092(5) 0.29574(14) 0.0275(9) Uani 1 1 d U . .
O2 O 0.92099(16) 0.4193(3) 0.14946(10) 0.0295(7) Uani 1 1 d U . .
C40 C 0.7592(2) 0.4802(5) 0.06251(14) 0.0300(9) Uani 1 1 d U . .
H40 H 0.7406 0.5515 0.0399 0.036 Uiso 1 1 calc R . .
C41 C 0.8259(2) 0.5111(5) 0.09087(14) 0.0269(9) Uani 1 1 d U . .
C7 C 1.0807(2) 0.4990(4) 0.28354(14) 0.0268(9) Uani 1 1 d U . .
C10 C 1.0484(2) 0.4929(5) 0.37654(15) 0.0306(9) Uani 1 1 d U . .
H10 H 1.0363 0.4923 0.4086 0.037 Uiso 1 1 calc R . .
C30 C 0.8116(2) 0.2747(5) 0.12887(14) 0.0259(9) Uani 1 1 d U . .
C15 C 1.1008(2) 0.5184(5) 0.23561(15) 0.0292(9) Uani 1 1 d U . .
H15 H 1.1446 0.5743 0.2326 0.035 Uiso 1 1 calc R . .
C12 C 0.9335(3) 0.3220(7) 0.41345(18) 0.0513(14) Uani 1 1 d U . .
H12A H 0.9812 0.3022 0.4325 0.077 Uiso 1 1 calc R . .
H12B H 0.8956 0.2530 0.4222 0.077 Uiso 1 1 calc R . .
H12C H 0.9173 0.4213 0.4197 0.077 Uiso 1 1 calc R . .
C33 C 0.6478(3) 0.3217(5) 0.02976(16) 0.0370(11) Uani 1 1 d U . .
C16 C 1.0969(2) 0.5080(5) 0.15226(15) 0.0321(10) Uani 1 1 d U . .
C4 C 1.1559(3) 0.6712(5) 0.40331(17) 0.0408(11) Uani 1 1 d U . .
C42 C 0.8543(2) 0.4002(5) 0.12392(13) 0.0261(9) Uani 1 1 d U . .
C43 C 0.8685(3) 0.6537(5) 0.08457(15) 0.0326(10) Uani 1 1 d U . .
C45 C 0.9411(2) 0.6201(6) 0.06113(16) 0.0390(11) Uani 1 1 d U . .
H45A H 0.9731 0.5553 0.0819 0.059 Uiso 1 1 calc R . .
H45B H 0.9679 0.7109 0.0564 0.059 Uiso 1 1 calc R . .
H45C H 0.9281 0.5729 0.0302 0.059 Uiso 1 1 calc R . .
C26 C 0.8445(3) -0.1129(5) 0.28851(17) 0.0404(11) Uani 1 1 d U . .
H26 H 0.8054 -0.1382 0.3073 0.048 Uiso 1 1 calc R . .
C9 C 1.0049(2) 0.4051(5) 0.34370(14) 0.0302(9) Uani 1 1 d U . .
C1K C 1.1129(3) 0.6552(5) 0.14220(16) 0.0365(10) Uani 1 1 d U . .
C5 C 1.1072(2) 0.5800(5) 0.36605(15) 0.0319(10) Uani 1 1 d U . .
C6 C 1.1232(2) 0.5820(5) 0.31880(15) 0.0320(10) Uani 1 1 d U . .
H6 H 1.1634 0.6401 0.3101 0.038 Uiso 1 1 calc R . .
C27 C 0.8348(2) 0.0043(5) 0.25671(15) 0.0323(10) Uani 1 1 d U . .
C19 C 1.1478(3) 0.5835(6) 0.06535(17) 0.0434(11) Uani 1 1 d U . .
H19 H 1.1634 0.6094 0.0353 0.052 Uiso 1 1 calc R . .
N3 N 1.2362(3) 0.2824(7) 0.2351(2) 0.0771(17) Uani 1 1 d U . .
C46 C 0.8891(3) 0.7337(5) 0.13248(16) 0.0415(12) Uani 1 1 d U . .
H46A H 0.8433 0.7678 0.1451 0.062 Uiso 1 1 calc R . .
H46B H 0.9213 0.8169 0.1273 0.062 Uiso 1 1 calc R . .
H46C H 0.9157 0.6669 0.1554 0.062 Uiso 1 1 calc R . .
C2 C 1.1256(4) 0.6688(8) 0.4521(2) 0.0663(18) Uani 1 1 d U . .
H2A H 1.0759 0.7137 0.4496 0.099 Uiso 1 1 calc R . .
H2B H 1.1596 0.7231 0.4751 0.099 Uiso 1 1 calc R . .
H2C H 1.1220 0.5680 0.4629 0.099 Uiso 1 1 calc R . .
C22 C 0.8943(2) 0.0370(5) 0.22874(15) 0.0305(9) Uani 1 1 d U . .
C44 C 0.8219(3) 0.7616(6) 0.05186(18) 0.0447(12) Uani 1 1 d U . .
H44A H 0.8122 0.7200 0.0198 0.067 Uiso 1 1 calc R . .
H44B H 0.8497 0.8529 0.0502 0.067 Uiso 1 1 calc R . .
H44C H 0.7742 0.7806 0.0648 0.067 Uiso 1 1 calc R . .
C29 C 0.8307(2) 0.1629(5) 0.16442(14) 0.0265(9) Uani 1 1 d U . .
H29 H 0.7970 0.0832 0.1647 0.032 Uiso 1 1 calc R . .
C17 C 1.1088(2) 0.4039(5) 0.11875(16) 0.0354(10) Uani 1 1 d U . .
H17 H 1.0991 0.3050 0.1255 0.042 Uiso 1 1 calc R . .
C23 C 0.9584(3) -0.0469(5) 0.23324(16) 0.0369(10) Uani 1 1 d U . .
H23 H 0.9978 -0.0250 0.2143 0.044 Uiso 1 1 calc R . .
C18 C 1.1350(3) 0.4393(7) 0.07481(18) 0.0462(12) Uani 1 1 d U . .
H18 H 1.1436 0.3659 0.0523 0.055 Uiso 1 1 calc R . .
C14 C 0.8669(3) 0.3419(7) 0.33153(19) 0.0495(13) Uani 1 1 d U . .
H14A H 0.8285 0.2762 0.3416 0.074 Uiso 1 1 calc R . .
H14B H 0.8704 0.3300 0.2972 0.074 Uiso 1 1 calc R . .
H14C H 0.8534 0.4426 0.3381 0.074 Uiso 1 1 calc R . .
C24 C 0.9664(3) -0.1630(6) 0.26503(19) 0.0481(12) Uani 1 1 d U . .
H24 H 1.0102 -0.2213 0.2674 0.058 Uiso 1 1 calc R . .
C50 C 1.2058(4) 0.2196(8) 0.2616(3) 0.0640(17) Uani 1 1 d U . .
C3 C 1.2349(3) 0.6073(7) 0.4092(2) 0.0612(16) Uani 1 1 d U . .
H3A H 1.2324 0.5044 0.4178 0.092 Uiso 1 1 calc R . .
H3B H 1.2655 0.6599 0.4345 0.092 Uiso 1 1 calc R . .
H3C H 1.2576 0.6169 0.3792 0.092 Uiso 1 1 calc R . .
N4 N 1.0797(4) 0.0387(6) 0.0459(2) 0.0754(16) Uani 1 1 d U . .
C48 C 1.0246(4) 0.1039(7) 0.0478(2) 0.0585(15) Uani 1 1 d U . .
C13 C 0.9656(3) 0.1452(6) 0.35158(17) 0.0460(12) Uani 1 1 d U . .
H13A H 1.0120 0.1226 0.3716 0.069 Uiso 1 1 calc R . .
H13B H 0.9732 0.1306 0.3180 0.069 Uiso 1 1 calc R . .
H13C H 0.9255 0.0810 0.3601 0.069 Uiso 1 1 calc R . .
C21 C 1.1325(3) 0.8974(6) 0.1705(2) 0.0513(14) Uani 1 1 d U . .
H21A H 1.1050 0.9458 0.1431 0.077 Uiso 1 1 calc R . .
H21B H 1.1854 0.8881 0.1649 0.077 Uiso 1 1 calc R . .
H21C H 1.1285 0.9552 0.1993 0.077 Uiso 1 1 calc R . .
C28 C 0.7141(3) 0.0595(7) 0.27969(18) 0.0499(13) Uani 1 1 d U . .
H28A H 0.6717 0.1244 0.2707 0.075 Uiso 1 1 calc R . .
H28B H 0.7327 0.0762 0.3132 0.075 Uiso 1 1 calc R . .
H28C H 0.6978 -0.0417 0.2755 0.075 Uiso 1 1 calc R . .
C1 C 1.1606(4) 0.8283(7) 0.3862(2) 0.0695(18) Uani 1 1 d U . .
H1A H 1.1868 0.8311 0.3574 0.104 Uiso 1 1 calc R . .
H1B H 1.1881 0.8868 0.4113 0.104 Uiso 1 1 calc R . .
H1C H 1.1099 0.8675 0.3791 0.104 Uiso 1 1 calc R . .
C49 C 1.1671(5) 0.1394(9) 0.2967(3) 0.093(2) Uani 1 1 d U . .
H49A H 1.1129 0.1414 0.2873 0.139 Uiso 1 1 calc R . .
H49B H 1.1778 0.1846 0.3282 0.139 Uiso 1 1 calc R . .
H49C H 1.1845 0.0384 0.2981 0.139 Uiso 1 1 calc R . .
C47 C 0.9561(4) 0.1841(8) 0.0488(3) 0.080(2) Uani 1 1 d U . .
H47A H 0.9195 0.1506 0.0230 0.120 Uiso 1 1 calc R . .
H47B H 0.9659 0.2879 0.0447 0.120 Uiso 1 1 calc R . .
H47C H 0.9362 0.1686 0.0796 0.120 Uiso 1 1 calc R . .
C39 C 0.6723(5) 0.3076(9) -0.0223(3) 0.045(2) Uani 0.650(7) 1 d PU A 1
H39A H 0.7005 0.3943 -0.0298 0.068 Uiso 0.650(7) 1 calc PR A 1
H39B H 0.6277 0.2985 -0.0452 0.068 Uiso 0.650(7) 1 calc PR A 1
H39C H 0.7038 0.2213 -0.0241 0.068 Uiso 0.650(7) 1 calc PR A 1
C37 C 0.5926(5) 0.4449(10) 0.0282(4) 0.054(2) Uani 0.650(7) 1 d PU A 1
H37A H 0.5693 0.4480 0.0582 0.081 Uiso 0.650(7) 1 calc PR A 1
H37B H 0.5538 0.4303 0.0015 0.081 Uiso 0.650(7) 1 calc PR A 1
H37C H 0.6186 0.5369 0.0239 0.081 Uiso 0.650(7) 1 calc PR A 1
C35 C 0.6069(5) 0.1808(10) 0.0406(3) 0.051(2) Uani 0.650(7) 1 d PU A 1
H35A H 0.6396 0.0974 0.0366 0.077 Uiso 0.650(7) 1 calc PR A 1
H35B H 0.5611 0.1716 0.0187 0.077 Uiso 0.650(7) 1 calc PR A 1
H35C H 0.5938 0.1834 0.0736 0.077 Uiso 0.650(7) 1 calc PR A 1
C36 C 0.5811(7) 0.2928(18) 0.0609(5) 0.045(3) Uani 0.350(7) 1 d PU A 2
H36A H 0.6011 0.2567 0.0924 0.068 Uiso 0.350(7) 1 calc PR A 2
H36B H 0.5472 0.2202 0.0451 0.068 Uiso 0.350(7) 1 calc PR A 2
H36C H 0.5537 0.3835 0.0646 0.068 Uiso 0.350(7) 1 calc PR A 2
C38 C 0.6275(8) 0.4473(17) -0.0030(6) 0.046(3) Uani 0.350(7) 1 d PU A 2
H38A H 0.6150 0.5318 0.0158 0.069 Uiso 0.350(7) 1 calc PR A 2
H38B H 0.5843 0.4211 -0.0255 0.069 Uiso 0.350(7) 1 calc PR A 2
H38C H 0.6701 0.4709 -0.0208 0.069 Uiso 0.350(7) 1 calc PR A 2
C34 C 0.6621(9) 0.1914(18) 0.0034(6) 0.051(4) Uani 0.350(7) 1 d PU A 2
H34A H 0.7118 0.1979 -0.0080 0.077 Uiso 0.350(7) 1 calc PR A 2
H34B H 0.6241 0.1816 -0.0239 0.077 Uiso 0.350(7) 1 calc PR A 2
H34C H 0.6602 0.1065 0.0243 0.077 Uiso 0.350(7) 1 calc PR A 2

loop_
_atom_site_aniso_label
_atom_site_aniso_U_11
_atom_site_aniso_U_22
_atom_site_aniso_U_33
_atom_site_aniso_U_23
_atom_site_aniso_U_13
_atom_site_aniso_U_12
V1 0.0281(4) 0.0241(4) 0.0233(4) 0.0007(3) -0.0011(3) -0.0022(3)
O1 0.0400(18) 0.0316(19) 0.059(2) 0.0022(15) 0.0120(16) -0.0002(15)
C11 0.039(2) 0.038(2) 0.028(2) -0.0020(18) 0.0018(18) -0.0077(19)
O3 0.0355(15) 0.0271(16) 0.0239(14) 0.0012(11) -0.0010(12) -0.0078(13)
O5 0.0477(18) 0.0331(18) 0.0426(17) 0.0025(15) 0.0101(15) -0.0025(15)
C20 0.040(2) 0.043(3) 0.041(2) 0.013(2) 0.007(2) -0.003(2)
N2 0.0282(17) 0.0282(19) 0.0265(17) 0.0025(14) -0.0018(14) -0.0018(15)
N1 0.0316(17) 0.0214(17) 0.0235(16) 0.0019(13) 0.0005(14) -0.0013(14)
C25 0.065(3) 0.031(2) 0.043(2) 0.016(2) -0.007(2) -0.005(2)
C32 0.030(2) 0.036(2) 0.0287(19) -0.0022(18) 0.0001(17) -0.0037(18)
C31 0.0275(19) 0.032(2) 0.0260(19) -0.0031(17) 0.0024(16) -0.0051(18)
O4 0.0346(16) 0.051(2) 0.0350(16) 0.0156(15) 0.0052(13) -0.0032(15)
C8 0.032(2) 0.024(2) 0.0247(18) 0.0017(16) -0.0074(16) 0.0011(16)
O2 0.0314(15) 0.0301(16) 0.0251(14) 0.0010(12) -0.0074(12) -0.0061(13)
C40 0.032(2) 0.032(2) 0.0254(19) 0.0017(17) -0.0003(16) 0.0032(18)
C41 0.033(2) 0.024(2) 0.0239(18) -0.0024(16) 0.0034(16) -0.0026(17)
C7 0.0301(19) 0.023(2) 0.0259(19) 0.0018(16) -0.0034(16) 0.0005(16)
C10 0.035(2) 0.030(2) 0.0265(19) -0.0032(17) 0.0005(16) 0.0063(18)
C30 0.0286(19) 0.028(2) 0.0208(17) -0.0001(16) 0.0021(15) 0.0016(17)
C15 0.031(2) 0.026(2) 0.030(2) 0.0022(17) -0.0004(16) -0.0050(17)
C12 0.055(3) 0.066(4) 0.034(3) -0.002(2) 0.011(2) -0.015(3)
C33 0.031(2) 0.043(3) 0.035(2) 0.0027(19) -0.0086(18) -0.0049(19)
C16 0.0263(19) 0.041(2) 0.029(2) 0.0082(18) 0.0005(16) 0.0020(18)
C4 0.042(2) 0.039(3) 0.039(2) -0.017(2) -0.003(2) -0.004(2)
C42 0.0299(19) 0.030(2) 0.0178(17) -0.0034(16) -0.0006(15) -0.0026(17)
C43 0.037(2) 0.032(2) 0.027(2) 0.0024(18) -0.0039(17) -0.0018(19)
C45 0.032(2) 0.048(3) 0.036(2) 0.012(2) 0.0007(19) -0.007(2)
C26 0.051(3) 0.032(2) 0.036(2) 0.0135(19) -0.002(2) -0.013(2)
C9 0.032(2) 0.031(2) 0.0258(19) -0.0006(17) -0.0025(16) 0.0041(18)
C1K 0.036(2) 0.036(2) 0.037(2) 0.0039(19) 0.0014(18) 0.0032(19)
C5 0.033(2) 0.031(2) 0.030(2) -0.0072(17) -0.0054(17) 0.0022(18)
C6 0.034(2) 0.030(2) 0.031(2) -0.0036(18) -0.0044(17) 0.0006(18)
C27 0.033(2) 0.029(2) 0.033(2) 0.0032(17) -0.0027(17) -0.0066(18)
C19 0.042(2) 0.054(3) 0.035(2) 0.003(2) 0.0091(19) 0.005(2)
N3 0.062(3) 0.073(4) 0.096(4) 0.004(3) 0.007(3) 0.024(3)
C46 0.060(3) 0.029(3) 0.034(2) -0.001(2) -0.005(2) -0.010(2)
C2 0.076(4) 0.081(4) 0.041(3) -0.028(3) 0.002(3) -0.027(3)
C22 0.038(2) 0.023(2) 0.0297(19) 0.0012(17) -0.0041(17) -0.0050(18)
C44 0.047(3) 0.045(3) 0.040(3) 0.011(2) -0.007(2) -0.003(2)
C29 0.030(2) 0.027(2) 0.0226(18) -0.0004(16) 0.0017(16) -0.0020(17)
C17 0.033(2) 0.039(2) 0.033(2) 0.0042(19) 0.0032(17) 0.0019(19)
C23 0.044(2) 0.029(2) 0.038(2) 0.0037(19) 0.0020(19) -0.003(2)
C18 0.042(2) 0.061(3) 0.036(2) 0.002(2) 0.007(2) 0.010(2)
C14 0.035(3) 0.064(4) 0.048(3) 0.002(3) 0.000(2) -0.010(2)
C24 0.058(3) 0.035(3) 0.049(3) 0.003(2) -0.009(2) 0.006(2)
C50 0.053(3) 0.056(4) 0.082(4) 0.000(3) 0.001(3) 0.018(3)
C3 0.054(3) 0.060(4) 0.063(3) -0.016(3) -0.024(3) -0.006(3)
N4 0.079(4) 0.064(4) 0.079(4) -0.003(3) -0.011(3) 0.001(3)
C48 0.073(4) 0.052(3) 0.048(3) -0.006(3) -0.005(3) -0.001(3)
C13 0.059(3) 0.043(3) 0.035(2) 0.000(2) 0.000(2) -0.003(3)
C21 0.060(3) 0.032(3) 0.064(3) -0.001(2) 0.017(3) 0.006(2)
C28 0.043(3) 0.067(4) 0.041(3) 0.011(3) 0.009(2) -0.006(3)
C1 0.080(4) 0.056(4) 0.069(4) -0.023(3) -0.014(3) -0.010(3)
C49 0.080(5) 0.086(5) 0.112(6) 0.025(5) 0.010(4) 0.001(4)
C47 0.081(5) 0.082(5) 0.079(5) -0.026(4) 0.014(4) -0.001(4)
C39 0.045(4) 0.053(5) 0.036(4) -0.003(3) -0.004(3) -0.013(4)
C37 0.039(4) 0.054(5) 0.066(5) -0.001(4) -0.013(4) 0.001(4)
C35 0.039(4) 0.067(5) 0.045(4) 0.004(4) -0.007(3) -0.017(4)
C36 0.029(6) 0.055(7) 0.051(7) 0.006(6) -0.005(5) 0.002(5)
C38 0.040(6) 0.047(7) 0.048(7) 0.010(6) -0.006(6) -0.002(6)
C34 0.047(6) 0.055(7) 0.048(7) -0.006(6) -0.014(6) -0.020(6)

loop_
_atom_type_symbol
_atom_type_description
_atom_type_scat_dispersion_real
_atom_type_scat_dispersion_imag
_atom_type_scat_source
C C 0.0033 0.0016 'International Tables Vol C Tables 4.2.6.8 and 6.1.1.4'
H H 0.0000 0.0000 'International Tables Vol C Tables 4.2.6.8 and 6.1.1.4'
N N 0.0061 0.0033 'International Tables Vol C Tables 4.2.6.8 and 6.1.1.4'
O O 0.0106 0.0060 'International Tables Vol C Tables 4.2.6.8 and 6.1.1.4'
V V 0.3005 0.5294 'International Tables Vol C Tables 4.2.6.8 and 6.1.1.4'

loop_
_geom_angle_atom_site_label_1
_geom_angle_atom_site_label_2
_geom_angle_atom_site_label_3
_geom_angle
O1 V1 O3 118.06(16)
O1 V1 O2 118.87(16)
O3 V1 O2 123.06(13)
O1 V1 N1 92.77(15)
O3 V1 N1 88.99(13)
O2 V1 N1 87.75(13)
O1 V1 N2 93.59(16)
O3 V1 N2 88.53(13)
O2 V1 N2 88.66(13)
N1 V1 N2 173.60(14)
C9 C11 C13 109.1(4)
C9 C11 C14 110.4(4)
C13 C11 C14 111.1(4)
C9 C11 C12 112.5(4)
C13 C11 C12 107.0(4)
C14 C11 C12 106.8(4)
C8 O3 V1 135.4(3)
C1K O5 C21 116.6(4)
C19 C20 C1K 119.0(5)
C19 C20 H20 120.5
C1K C20 H20 120.5
C15 N2 C16 116.9(4)
C15 N2 V1 122.4(3)
C16 N2 V1 119.7(3)
C29 N1 C22 115.8(3)
C29 N1 V1 123.6(3)
C22 N1 V1 119.9(3)
C24 C25 C26 121.5(5)
C24 C25 H25 119.3
C26 C25 H25 119.3
C31 C32 C40 116.8(4)
C31 C32 C33 122.1(4)
C40 C32 C33 121.1(4)
C32 C31 C30 121.3(4)
C32 C31 H31 119.3
C30 C31 H31 119.3
C27 O4 C28 117.1(4)
O3 C8 C9 120.9(4)
O3 C8 C7 120.3(4)
C9 C8 C7 118.9(4)
C42 O2 V1 134.7(3)
C41 C40 C32 124.8(4)
C41 C40 H40 117.6
C32 C40 H40 117.6
C40 C41 C42 116.8(4)
C40 C41 C43 120.9(4)
C42 C41 C43 122.2(4)
C6 C7 C8 120.6(4)
C6 C7 C15 115.0(4)
C8 C7 C15 124.3(4)
C5 C10 C9 125.3(4)
C5 C10 H10 117.3
C9 C10 H10 117.3
C42 C30 C31 120.8(4)
C42 C30 C29 124.1(4)
C31 C30 C29 115.1(4)
N2 C15 C7 127.9(4)
N2 C15 H15 116.0
C7 C15 H15 116.0
C11 C12 H12A 109.5
C11 C12 H12B 109.5
H12A C12 H12B 109.5
C11 C12 H12C 109.5
H12A C12 H12C 109.5
H12B C12 H12C 109.5
C34 C33 C38 111.5(10)
C34 C33 C37 139.6(7)
C34 C33 C35 61.1(8)
C38 C33 C35 133.0(7)
C37 C33 C35 108.4(6)
C34 C33 C32 107.5(7)
C38 C33 C32 113.0(7)
C37 C33 C32 112.1(5)
C35 C33 C32 113.1(4)
C34 C33 C36 109.3(10)
C38 C33 C36 108.8(9)
C37 C33 C36 66.9(7)
C35 C33 C36 48.8(7)
C32 C33 C36 106.5(6)
C34 C33 C39 51.3(7)
C38 C33 C39 64.2(8)
C37 C33 C39 106.3(6)
C35 C33 C39 107.5(5)
C32 C33 C39 109.1(4)
C36 C33 C39 143.4(7)
C17 C16 C1K 118.6(4)
C17 C16 N2 120.6(4)
C1K C16 N2 120.7(4)
C1 C4 C3 108.5(5)
C1 C4 C2 109.5(5)
C3 C4 C2 107.9(5)
C1 C4 C5 110.2(4)
C3 C4 C5 108.7(4)
C2 C4 C5 112.0(4)
O2 C42 C30 121.4(4)
O2 C42 C41 119.4(4)
C30 C42 C41 119.2(4)
C41 C43 C44 111.9(4)
C41 C43 C46 112.5(4)
C44 C43 C46 106.3(4)
C41 C43 C45 109.2(4)
C44 C43 C45 107.6(4)
C46 C43 C45 109.3(4)
C43 C45 H45A 109.5
C43 C45 H45B 109.5
H45A C45 H45B 109.5
C43 C45 H45C 109.5
H45A C45 H45C 109.5
H45B C45 H45C 109.5
C25 C26 C27 120.8(5)
C25 C26 H26 119.6
C27 C26 H26 119.6
C10 C9 C8 117.3(4)
C10 C9 C11 121.3(4)
C8 C9 C11 121.3(4)
O5 C1K C20 122.4(4)
O5 C1K C16 117.5(4)
C20 C1K C16 120.1(5)
C10 C5 C6 116.8(4)
C10 C5 C4 124.2(4)
C6 C5 C4 119.0(4)
C5 C6 C7 121.0(4)
C5 C6 H6 119.5
C7 C6 H6 119.5
O4 C27 C26 125.2(4)
O4 C27 C22 117.0(4)
C26 C27 C22 117.8(4)
C18 C19 C20 122.1(5)
C18 C19 H19 119.0
C20 C19 H19 119.0
C43 C46 H46A 109.5
C43 C46 H46B 109.5
H46A C46 H46B 109.5
C43 C46 H46C 109.5
H46A C46 H46C 109.5
H46B C46 H46C 109.5
C4 C2 H2A 109.5
C4 C2 H2B 109.5
H2A C2 H2B 109.5
C4 C2 H2C 109.5
H2A C2 H2C 109.5
H2B C2 H2C 109.5
C23 C22 C27 119.8(4)
C23 C22 N1 119.2(4)
C27 C22 N1 121.0(4)
C43 C44 H44A 109.5
C43 C44 H44B 109.5
H44A C44 H44B 109.5
C43 C44 H44C 109.5
H44A C44 H44C 109.5
H44B C44 H44C 109.5
N1 C29 C30 126.8(4)
N1 C29 H29 116.6
C30 C29 H29 116.6
C16 C17 C18 122.1(5)
C16 C17 H17 118.9
C18 C17 H17 118.9
C22 C23 C24 121.1(5)
C22 C23 H23 119.4
C24 C23 H23 119.4
C19 C18 C17 118.1(5)
C19 C18 H18 121.0
C17 C18 H18 121.0
C11 C14 H14A 109.5
C11 C14 H14B 109.5
H14A C14 H14B 109.5
C11 C14 H14C 109.5
H14A C14 H14C 109.5
H14B C14 H14C 109.5
C25 C24 C23 118.9(5)
C25 C24 H24 120.5
C23 C24 H24 120.5
N3 C50 C49 178.9(9)
C4 C3 H3A 109.5
C4 C3 H3B 109.5
H3A C3 H3B 109.5
C4 C3 H3C 109.5
H3A C3 H3C 109.5
H3B C3 H3C 109.5
N4 C48 C47 178.5(7)
C11 C13 H13A 109.5
C11 C13 H13B 109.5
H13A C13 H13B 109.5
C11 C13 H13C 109.5
H13A C13 H13C 109.5
H13B C13 H13C 109.5
O5 C21 H21A 109.5
O5 C21 H21B 109.5
H21A C21 H21B 109.5
O5 C21 H21C 109.5
H21A C21 H21C 109.5
H21B C21 H21C 109.5
O4 C28 H28A 109.5
O4 C28 H28B 109.5
H28A C28 H28B 109.5
O4 C28 H28C 109.5
H28A C28 H28C 109.5
H28B C28 H28C 109.5
C4 C1 H1A 109.5
C4 C1 H1B 109.5
H1A C1 H1B 109.5
C4 C1 H1C 109.5
H1A C1 H1C 109.5
H1B C1 H1C 109.5
C50 C49 H49A 109.5
C50 C49 H49B 109.5
H49A C49 H49B 109.5
C50 C49 H49C 109.5
H49A C49 H49C 109.5
H49B C49 H49C 109.5
C48 C47 H47A 109.5
C48 C47 H47B 109.5
H47A C47 H47B 109.5
C48 C47 H47C 109.5
H47A C47 H47C 109.5
H47B C47 H47C 109.5
C33 C39 H39A 109.5
C33 C39 H39B 109.5
C33 C39 H39C 109.5
C33 C37 H37A 109.5
C33 C37 H37B 109.5
C33 C37 H37C 109.5
C33 C35 H35A 109.5
C33 C35 H35B 109.5
C33 C35 H35C 109.5
C33 C36 H36A 109.5
C33 C36 H36B 109.5
H36A C36 H36B 109.5
C33 C36 H36C 109.5
H36A C36 H36C 109.5
H36B C36 H36C 109.5
C33 C38 H38A 109.5
C33 C38 H38B 109.5
H38A C38 H38B 109.5
C33 C38 H38C 109.5
H38A C38 H38C 109.5
H38B C38 H38C 109.5
C33 C34 H34A 109.5
C33 C34 H34B 109.5
H34A C34 H34B 109.5
C33 C34 H34C 109.5
H34A C34 H34C 109.5
H34B C34 H34C 109.5

loop_
_geom_bond_atom_site_label_1
_geom_bond_atom_site_label_2
_geom_bond_distance
V1 O1 1.596(3)
V1 O3 1.904(3)
V1 O2 1.915(3)
V1 N1 2.129(3)
V1 N2 2.135(4)
C11 C9 1.535(6)
C11 C13 1.547(7)
C11 C14 1.551(7)
C11 C12 1.556(6)
O3 C8 1.339(5)
O5 C1K 1.370(6)
O5 C21 1.429(6)
C20 C19 1.394(7)
C20 C1K 1.399(7)
C20 H20 0.9500
N2 C15 1.299(5)
N2 C16 1.449(5)
N1 C29 1.311(5)
N1 C22 1.457(5)
C25 C24 1.369(8)
C25 C26 1.373(7)
C25 H25 0.9500
C32 C31 1.383(6)
C32 C40 1.410(6)
C32 C33 1.539(6)
C31 C30 1.419(5)
C31 H31 0.9500
O4 C27 1.351(5)
O4 C28 1.438(6)
C8 C9 1.412(6)
C8 C7 1.418(6)
O2 C42 1.343(5)
C40 C41 1.400(6)
C40 H40 0.9500
C41 C42 1.439(6)
C41 C43 1.537(6)
C7 C6 1.413(6)
C7 C15 1.443(6)
C10 C5 1.381(6)
C10 C9 1.402(6)
C10 H10 0.9500
C30 C42 1.401(6)
C30 C29 1.452(6)
C15 H15 0.9500
C12 H12A 0.9800
C12 H12B 0.9800
C12 H12C 0.9800
C33 C34 1.447(17)
C33 C38 1.500(15)
C33 C37 1.504(10)
C33 C35 1.536(10)
C33 C36 1.576(15)
C33 C39 1.578(9)
C16 C17 1.377(7)
C16 C1K 1.418(7)
C4 C1 1.528(8)
C4 C3 1.529(8)
C4 C2 1.529(8)
C4 C5 1.544(6)
C43 C44 1.542(6)
C43 C46 1.548(6)
C43 C45 1.550(7)
C45 H45A 0.9800
C45 H45B 0.9800
C45 H45C 0.9800
C26 C27 1.401(6)
C26 H26 0.9500
C5 C6 1.390(6)
C6 H6 0.9500
C27 C22 1.421(6)
C19 C18 1.377(8)
C19 H19 0.9500
N3 C50 1.126(9)
C46 H46A 0.9800
C46 H46B 0.9800
C46 H46C 0.9800
C2 H2A 0.9800
C2 H2B 0.9800
C2 H2C 0.9800
C22 C23 1.382(6)
C44 H44A 0.9800
C44 H44B 0.9800
C44 H44C 0.9800
C29 H29 0.9500
C17 C18 1.406(7)
C17 H17 0.9500
C23 C24 1.391(7)
C23 H23 0.9500
C18 H18 0.9500
C14 H14A 0.9800
C14 H14B 0.9800
C14 H14C 0.9800
C24 H24 0.9500
C50 C49 1.466(11)
C3 H3A 0.9800
C3 H3B 0.9800
C3 H3C 0.9800
N4 C48 1.162(8)
C48 C47 1.437(10)
C13 H13A 0.9800
C13 H13B 0.9800
C13 H13C 0.9800
C21 H21A 0.9800
C21 H21B 0.9800
C21 H21C 0.9800
C28 H28A 0.9800
C28 H28B 0.9800
C28 H28C 0.9800
C1 H1A 0.9800
C1 H1B 0.9800
C1 H1C 0.9800
C49 H49A 0.9800
C49 H49B 0.9800
C49 H49C 0.9800
C47 H47A 0.9800
C47 H47B 0.9800
C47 H47C 0.9800
C39 H39A 0.9800
C39 H39B 0.9800
C39 H39C 0.9800
C37 H37A 0.9800
C37 H37B 0.9800
C37 H37C 0.9800
C35 H35A 0.9800
C35 H35B 0.9800
C35 H35C 0.9800
C36 H36A 0.9800
C36 H36B 0.9800
C36 H36C 0.9800
C38 H38A 0.9800
C38 H38B 0.9800
C38 H38C 0.9800
C34 H34A 0.9800
C34 H34B 0.9800
C34 H34C 0.9800

loop_
_geom_torsion_atom_site_label_1
_geom_torsion_atom_site_label_2
_geom_torsion_atom_site_label_3
_geom_torsion_atom_site_label_4
_geom_torsion
O1 V1 O3 C8 90.3(4)
O2 V1 O3 C8 -90.5(4)
N1 V1 O3 C8 -177.1(4)
N2 V1 O3 C8 -3.0(4)
O1 V1 N2 C15 -107.5(4)
O3 V1 N2 C15 10.5(3)
O2 V1 N2 C15 133.6(3)
O1 V1 N2 C16 60.7(3)
O3 V1 N2 C16 178.7(3)
O2 V1 N2 C16 -58.1(3)
O1 V1 N1 C29 -105.4(3)
O3 V1 N1 C29 136.5(3)
O2 V1 N1 C29 13.4(3)
O1 V1 N1 C22 64.9(3)
O3 V1 N1 C22 -53.1(3)
O2 V1 N1 C22 -176.3(3)
C40 C32 C31 C30 -2.2(6)
C33 C32 C31 C30 175.1(4)
V1 O3 C8 C9 177.6(3)
V1 O3 C8 C7 -2.9(6)
O1 V1 O2 C42 82.0(4)
O3 V1 O2 C42 -97.2(4)
N1 V1 O2 C42 -9.9(4)
N2 V1 O2 C42 175.4(4)
C31 C32 C40 C41 2.0(7)
C33 C32 C40 C41 -175.3(4)
C32 C40 C41 C42 1.7(6)
C32 C40 C41 C43 178.4(4)
O3 C8 C7 C6 -178.9(4)
C9 C8 C7 C6 0.6(6)
O3 C8 C7 C15 3.6(6)
C9 C8 C7 C15 -176.9(4)
C32 C31 C30 C42 -1.3(6)
C32 C31 C30 C29 177.3(4)
C16 N2 C15 C7 178.0(4)
V1 N2 C15 C7 -13.5(6)
C6 C7 C15 N2 -171.9(4)
C8 C7 C15 N2 5.6(7)
C31 C32 C33 C34 -58.3(9)
C40 C32 C33 C34 118.9(8)
C31 C32 C33 C38 178.2(8)
C40 C32 C33 C38 -4.6(10)
C31 C32 C33 C37 130.0(6)
C40 C32 C33 C37 -52.8(7)
C31 C32 C33 C35 7.1(7)
C40 C32 C33 C35 -175.7(5)
C31 C32 C33 C36 58.7(8)
C40 C32 C33 C36 -124.1(8)
C31 C32 C33 C39 -112.5(6)
C40 C32 C33 C39 64.7(6)
C15 N2 C16 C17 131.4(4)
V1 N2 C16 C17 -37.5(5)
C15 N2 C16 C1K -50.8(6)
V1 N2 C16 C1K 140.3(3)
V1 O2 C42 C30 2.2(6)
V1 O2 C42 C41 -177.9(3)
C31 C30 C42 O2 -175.1(4)
C29 C30 C42 O2 6.5(6)
C31 C30 C42 C41 5.1(6)
C29 C30 C42 C41 -173.4(4)
C40 C41 C42 O2 175.0(4)
C43 C41 C42 O2 -1.6(6)
C40 C41 C42 C30 -5.2(6)
C43 C41 C42 C30 178.2(4)
C40 C41 C43 C44 10.6(6)
C42 C41 C43 C44 -172.9(4)
C40 C41 C43 C46 130.2(4)
C42 C41 C43 C46 -53.3(6)
C40 C41 C43 C45 -108.4(4)
C42 C41 C43 C45 68.1(5)
C24 C25 C26 C27 -2.9(8)
C5 C10 C9 C8 -1.9(7)
C5 C10 C9 C11 176.4(4)
O3 C8 C9 C10 -179.6(4)
C7 C8 C9 C10 0.9(6)
O3 C8 C9 C11 2.1(6)
C7 C8 C9 C11 -177.4(4)
C13 C11 C9 C10 -115.0(4)
C14 C11 C9 C10 122.7(5)
C12 C11 C9 C10 3.6(6)
C13 C11 C9 C8 63.2(5)
C14 C11 C9 C8 -59.1(6)
C12 C11 C9 C8 -178.2(4)
C21 O5 C1K C20 -13.6(6)
C21 O5 C1K C16 166.9(4)
C19 C20 C1K O5 -179.3(4)
C19 C20 C1K C16 0.2(7)
C17 C16 C1K O5 -179.1(4)
N2 C16 C1K O5 3.1(6)
C17 C16 C1K C20 1.4(6)
N2 C16 C1K C20 -176.4(4)
C9 C10 C5 C6 1.2(7)
C9 C10 C5 C4 -177.7(4)
C1 C4 C5 C10 -129.1(5)
C3 C4 C5 C10 112.1(5)
C2 C4 C5 C10 -7.0(7)
C1 C4 C5 C6 52.0(6)
C3 C4 C5 C6 -66.8(6)
C2 C4 C5 C6 174.1(5)
C10 C5 C6 C7 0.3(6)
C4 C5 C6 C7 179.3(4)
C8 C7 C6 C5 -1.2(6)
C15 C7 C6 C5 176.5(4)
C28 O4 C27 C26 3.3(7)
C28 O4 C27 C22 -177.4(4)
C25 C26 C27 O4 -179.8(4)
C25 C26 C27 C22 1.0(7)
C1K C20 C19 C18 -2.3(7)
O4 C27 C22 C23 -178.7(4)
C26 C27 C22 C23 0.6(6)
O4 C27 C22 N1 2.9(6)
C26 C27 C22 N1 -177.8(4)
C29 N1 C22 C23 126.3(4)
V1 N1 C22 C23 -44.8(5)
C29 N1 C22 C27 -55.3(5)
V1 N1 C22 C27 133.6(3)
C22 N1 C29 C30 178.3(4)
V1 N1 C29 C30 -11.0(6)
C42 C30 C29 N1 -1.0(7)
C31 C30 C29 N1 -179.6(4)
C1K C16 C17 C18 -1.0(6)
N2 C16 C17 C18 176.8(4)
C27 C22 C23 C24 -0.4(7)
N1 C22 C23 C24 178.0(4)
C20 C19 C18 C17 2.6(7)
C16 C17 C18 C19 -1.0(7)
C26 C25 C24 C23 3.0(8)
C22 C23 C24 C25 -1.4(7)
